data_1545998
loop_
_publ_author_name
'Chen, Bo'
'Liu, Xin'
'Hu, Ya-Jian'
'Zhang, Dongmei'
'Deng, Lijuan'
'Lu, Jieyu'
'Min, Long'
'Ye, Wen-Cai'
'Li, Chuang-Chuang'

_publ_section_title
;
 Enantioselective Total Synthesis of (--)-Colchicine, (+)-Demecolcinone
 and Metacolchicine: Determination of the Absolute Configurations of the
 Latter Two Alkaloids
;
_journal_name_full 'Chem. Sci.'
_journal_paper_doi 10.1039/C7SC01341H
_journal_year 2017
_chemical_absolute_configuration unk
_chemical_formula_moiety 'C36 H31 N3 O12, C4 H5 O2'
_chemical_formula_sum 'C40 H36 N3 O14'
_chemical_formula_weight 782.72
_chemical_name_systematic liux-1
_space_group_crystal_system monoclinic
_space_group_IT_number 4
_space_group_name_Hall 'P 2yb'
_space_group_name_H-M_alt 'P 1 21 1'
_symmetry_space_group_name_Hall 'P 2yb'
_symmetry_space_group_name_H-M 'P 1 21 1'
_atom_sites_solution_hydrogens geom
_audit_block_doi 10.5517/ccdc.csd.cc1n56z0
_audit_creation_date 2016-12-23
_audit_creation_method
;
Olex2 1.2
(compiled 2015.01.26 svn.r3150 for OlexSys, GUI svn.r1)
;
_audit_update_record
;
2016-12-24 deposited with the CCDC.
2017-05-05 downloaded from the CCDC.
;
_cell_angle_alpha 90
_cell_angle_beta 105.103(18)
_cell_angle_gamma 90
_cell_formula_units_Z 2
_cell_length_a 13.869(9)
_cell_length_b 9.736(8)
_cell_length_c 14.969(11)
_cell_measurement_reflns_used 1874
_cell_measurement_temperature 293
_cell_measurement_theta_max 68.2
_cell_measurement_theta_min 23.3
_cell_volume 1951(3)
_computing_cell_refinement
;
CrystalClear-SM Expert 2.0 r4 (Rigaku, 2009)
;
_computing_data_collection
;
CrystalClear-SM Expert 2.0 r4 (Rigaku, 2009)
;
_computing_data_reduction
;
CrystalClear-SM Expert 2.0 r4 (Rigaku, 2009)
;
_computing_molecular_graphics 'Olex2 (Dolomanov et al., 2009)'
_computing_publication_material 'Olex2 (Dolomanov et al., 2009)'
_computing_structure_refinement 'ShelXL (Sheldrick, 2008)'
_diffrn_ambient_temperature 293
_diffrn_detector CCD
_diffrn_detector_area_resol_mean 22.2222
_diffrn_measured_fraction_theta_full 0.982
_diffrn_measured_fraction_theta_max 0.978
_diffrn_measurement_details
;
scan:
    Number of images: 180
               Slice: -134.0000 - 46.0000
         Image width: 1.0000
            Exp time: 6.0000
       Rotation axis: Omega
               Omega: 0.0000
                 Chi: 30.0000
                 Phi: 0.0000
                 XTD: 44.8868
              2theta: -44.3414
scan:
    Number of images: 180
               Slice: -134.0000 - 46.0000
         Image width: 1.0000
            Exp time: 6.0000
       Rotation axis: Omega
               Omega: 0.0000
                 Chi: 45.0000
                 Phi: 240.0000
                 XTD: 44.8868
              2theta: -44.3414
scan:
    Number of images: 150
               Slice: -180.0000 - -30.0000
         Image width: 1.0000
            Exp time: 6.0000
       Rotation axis: Omega
               Omega: 0.0000
                 Chi: 30.0000
                 Phi: 0.0000
                 XTD: 44.8868
              2theta: -90.3414
scan:
    Number of images: 150
               Slice: -180.0000 - -30.0000
         Image width: 1.0000
            Exp time: 6.0000
       Rotation axis: Omega
               Omega: 0.0000
                 Chi: 45.0000
                 Phi: 240.0000
                 XTD: 44.8868
              2theta: -90.3414
scan:
    Number of images: 132
               Slice: -180.0000 - -48.0000
         Image width: 1.0000
            Exp time: 6.0000
       Rotation axis: Omega
               Omega: 0.0000
                 Chi: 54.0000
                 Phi: 120.0000
                 XTD: 44.8868
              2theta: -90.3414
scan:
    Number of images: 129
               Slice: -147.0000 - -18.0000
         Image width: 1.0000
            Exp time: 6.0000
       Rotation axis: Omega
               Omega: 0.0000
                 Chi: 54.0000
                 Phi: 270.0000
                 XTD: 44.8868
              2theta: -90.3414
;
_diffrn_measurement_device
;
AFC11 (Right): Eulerian 3 circle
;
_diffrn_measurement_device_type 'Rigaku Saturn944+ (2x2 bin mode)'
_diffrn_measurement_method 'profile data from \w-scans'
_diffrn_measurement_specimen_support Fiber
_diffrn_orient_matrix_type d*Trek
_diffrn_orient_matrix_UB_11 -0.004748
_diffrn_orient_matrix_UB_12 -0.041846
_diffrn_orient_matrix_UB_13 -0.061679
_diffrn_orient_matrix_UB_21 -0.059132
_diffrn_orient_matrix_UB_22 -0.067315
_diffrn_orient_matrix_UB_23 0.050222
_diffrn_orient_matrix_UB_31 -0.055605
_diffrn_orient_matrix_UB_32 0.023737
_diffrn_orient_matrix_UB_33 -0.033655
_diffrn_radiation_monochromator 'Graphite Monochromator'
_diffrn_radiation_type MoK\a
_diffrn_radiation_wavelength 0.71073
_diffrn_reflns_av_R_equivalents 0.0860
_diffrn_reflns_av_unetI/netI 0.0867
_diffrn_reflns_Laue_measured_fraction_full 0.982
_diffrn_reflns_Laue_measured_fraction_max 0.978
_diffrn_reflns_limit_h_max 15
_diffrn_reflns_limit_h_min -16
_diffrn_reflns_limit_k_max 11
_diffrn_reflns_limit_k_min -10
_diffrn_reflns_limit_l_max 17
_diffrn_reflns_limit_l_min -16
_diffrn_reflns_number 12514
_diffrn_reflns_point_group_measured_fraction_full 0.857
_diffrn_reflns_point_group_measured_fraction_max 0.851
_diffrn_reflns_theta_full 25.242
_diffrn_reflns_theta_max 25.361
_diffrn_reflns_theta_min 1.409
_diffrn_source 'Sealed Tube'
_diffrn_source_current 0.9
_diffrn_source_power 0.0
_diffrn_source_voltage 45.0
_exptl_absorpt_coefficient_mu 0.102
_exptl_absorpt_correction_T_max 1.000
_exptl_absorpt_correction_T_min 0.593
_exptl_absorpt_correction_type multi-scan
_exptl_crystal_colour Colorless
_exptl_crystal_density_diffrn 1.332
_exptl_crystal_density_method "'not measured'"
_exptl_crystal_description Prism
_exptl_crystal_F_000 818
_exptl_crystal_size_max 0.2
_exptl_crystal_size_mid 0.2
_exptl_crystal_size_min 0.2
_refine_diff_density_max 0.410
_refine_diff_density_min -0.254
_refine_diff_density_rms 0.071
_refine_ls_abs_structure_details
;
 Flack x determined using 1025 quotients [(I+)-(I-)]/[(I+)+(I-)]
 (Parsons, Flack and Wagner, Acta Cryst. B69 (2013) 249-259).
;
_refine_ls_abs_structure_Flack 0.5(10)
_refine_ls_extinction_coef 0.38(4)
_refine_ls_extinction_expression Fc^*^=kFc[1+0.001xFc^2^\l^3^/sin(2\q)]^-1/4^
_refine_ls_extinction_method 'SHELXL-2014/7 (Sheldrick 2014'
_refine_ls_goodness_of_fit_ref 1.023
_refine_ls_hydrogen_treatment constr
_refine_ls_matrix_type full
_refine_ls_number_parameters 515
_refine_ls_number_reflns 6095
_refine_ls_number_restraints 1
_refine_ls_restrained_S_all 1.023
_refine_ls_R_factor_all 0.1221
_refine_ls_R_factor_gt 0.0992
_refine_ls_shift/su_max 0.001
_refine_ls_shift/su_mean 0.000
_refine_ls_structure_factor_coef Fsqd
_refine_ls_weighting_details 'w=1/[\s^2^(Fo^2^)+(0.2000P)^2^] where P=(Fo^2^+2Fc^2^)/3'
_refine_ls_weighting_scheme calc
_refine_ls_wR_factor_gt 0.2557
_refine_ls_wR_factor_ref 0.3148
_reflns_Friedel_coverage 0.637
_reflns_Friedel_fraction_full 0.714
_reflns_Friedel_fraction_max 0.707
_reflns_number_gt 3344
_reflns_number_total 6095
_reflns_threshold_expression 'I > 2\s(I)'
_cod_data_source_file c7sc01341h2.cif
_cod_data_source_block a
_cod_depositor_comments
;
The following automatic conversions were performed:

'_exptl_absorpt_correction_type' value 'Multi-scan' changed to
'multi-scan' according to
/home/data/users/saulius/crontab/automatic-downloads/rss-feeds/RSC/lib/dictionaries/cif_core.dic
dictionary named 'cif_core.dic' version 2.4.2 from 2011-04-26.

Automatic conversion script
Id: cif_fix_values 4973 2017-02-22 13:04:09Z antanas 
;
_cod_database_code 1545998
_shelx_space_group_comment
;
The symmetry employed for this shelxl refinement is uniquely defined
by the following loop, which should always be used as a source of
symmetry information in preference to the above space-group names.
They are only intended as comments.
;
_olex2_refinement_description
;
1. Fixed Uiso
 At 1.2 times of:
  All C(H) groups, All C(H,H) groups
 At 1.5 times of:
  All C(H,H,H) groups
2.a Ternary CH refined with riding coordinates:
 C7(H7)
2.b Secondary CH2 refined with riding coordinates:
 C14(H14A,H14B), C32(H32A,H32B), C41(H41A,H41B), C51(H51A,H51B)
2.c Me refined with riding coordinates:
 C44(H44A,H44B,H44C), C45(H45A,H45B,H45C), C47(H47A,H47B,H47C), C48(H48A,H48B,
 H48C), C52(H52A,H52B,H52C)
2.d Aromatic/amide H refined with riding coordinates:
 C9(H9), C17(H17), C19(H19), C22(H22), C23(H23), C26(H26), C30(H30), C36(H36),
 C37(H37), C40(H40), C43(H43), C46(H46)
;
_shelx_shelxl_version_number 2014/7
_olex2_submission_special_instructions 'No special instructions were received'

loop_
_space_group_symop_operation_xyz
'x, y, z'
'-x, y+1/2, -z'

loop_
_atom_site_label
_atom_site_type_symbol
_atom_site_fract_x
_atom_site_fract_y
_atom_site_fract_z
_atom_site_U_iso_or_equiv
_atom_site_adp_type
_atom_site_occupancy
_atom_site_site_symmetry_order
_atom_site_calc_flag
_atom_site_refinement_flags_posn
O3 O -0.3484(5) -0.3467(7) -0.6914(5) 0.107(2) Uani 1 1 d .
O2 O 0.2629(4) -0.5687(6) -0.7993(4) 0.0936(17) Uani 1 1 d .
C3 C 0.1240(6) -0.2978(8) -0.6571(5) 0.0784(19) Uani 1 1 d .
O4 O 0.3659(5) -0.3535(9) -0.7132(5) 0.116(2) Uani 1 1 d .
O7 O -0.3014(5) -0.7431(6) -0.6163(5) 0.1003(18) Uani 1 1 d .
C6 C 0.2203(5) -0.4836(9) -0.7472(6) 0.081(2) Uani 1 1 d .
C7 C -0.0553(6) -0.1936(8) -0.7662(5) 0.0761(19) Uani 1 1 d .
H7 H -0.0052 -0.2320 -0.7947 0.091 Uiso 1 1 calc R
C8 C -0.0339(5) -0.4314(8) -0.7002(6) 0.0762(19) Uani 1 1 d .
C9 C -0.1968(6) -0.3035(8) -0.7242(6) 0.084(2) Uani 1 1 d .
H9 H -0.2250 -0.2190 -0.7451 0.100 Uiso 1 1 calc R
C10 C -0.2435(6) -0.5344(8) -0.6691(6) 0.082(2) Uani 1 1 d .
N1 N -0.1256(5) -0.1201(7) -0.8401(5) 0.0838(18) Uani 1 1 d .
C12 C -0.2570(9) -1.2048(10) -0.4898(6) 0.098(3) Uani 1 1 d .
O5 O -0.1815(6) 0.0434(8) -0.7562(5) 0.113(2) Uani 1 1 d .
C14 C 0.0717(6) -0.1924(9) -0.6145(5) 0.085(2) Uani 1 1 d .
H14A H 0.1209 -0.1347 -0.5734 0.103 Uiso 1 1 calc R
H14B H 0.0331 -0.2381 -0.5777 0.103 Uiso 1 1 calc R
C15 C -0.3270(7) -0.9507(9) -0.5513(6) 0.084(2) Uani 1 1 d .
C16 C 0.1206(6) -0.5056(8) -0.7454(6) 0.082(2) Uani 1 1 d .
C17 C -0.2314(7) -0.9891(10) -0.5513(6) 0.092(2) Uani 1 1 d .
H17 H -0.1905 -0.9288 -0.5728 0.110 Uiso 1 1 calc R
C18 C 0.0732(5) -0.4127(9) -0.6999(6) 0.079(2) Uani 1 1 d .
C19 C 0.2235(6) -0.2780(9) -0.6590(6) 0.088(2) Uani 1 1 d .
H19 H 0.2587 -0.2024 -0.6292 0.106 Uiso 1 1 calc R
O1 O 0.0693(5) -0.6118(8) -0.7902(7) 0.128(3) Uani 1 1 d .
O9 O -0.1122(7) 0.4367(9) -1.1365(6) 0.134(3) Uani 1 1 d .
C22 C -0.1558(6) -0.6020(10) -0.6608(7) 0.092(2) Uani 1 1 d .
H22 H -0.1572 -0.6948 -0.6463 0.110 Uiso 1 1 calc R
C23 C -0.3875(8) -1.0440(11) -0.5193(7) 0.099(3) Uani 1 1 d .
H23 H -0.4516 -1.0185 -0.5175 0.119 Uiso 1 1 calc R
C24 C -0.2631(6) -0.3929(10) -0.6934(6) 0.089(2) Uani 1 1 d .
C25 C -0.1804(8) 0.3153(11) -1.0330(7) 0.101(3) Uani 1 1 d .
C26 C -0.1960(8) -1.1185(11) -0.5188(7) 0.100(3) Uani 1 1 d .
H26 H -0.1311 -1.1448 -0.5173 0.120 Uiso 1 1 calc R
O8 O -0.4487(5) -0.7720(9) -0.5821(6) 0.126(3) Uani 1 1 d .
C28 C -0.1011(5) -0.3170(8) -0.7291(5) 0.0765(19) Uani 1 1 d .
O6 O -0.1152(5) -0.3019(8) -0.9322(5) 0.109(2) Uani 1 1 d .
C30 C -0.0618(6) -0.5540(10) -0.6706(7) 0.094(2) Uani 1 1 d .
H30 H -0.0103 -0.6178 -0.6539 0.112 Uiso 1 1 calc R
C31 C -0.1606(7) -0.1992(12) -0.9230(6) 0.097(2) Uani 1 1 d .
C32 C 0.0030(6) -0.1034(9) -0.6864(6) 0.088(2) Uani 1 1 d .
H32A H 0.0419 -0.0359 -0.7096 0.106 Uiso 1 1 calc R
H32B H -0.0431 -0.0549 -0.6588 0.106 Uiso 1 1 calc R
O10 O -0.2582(7) 0.4971(10) -1.1232(7) 0.151(4) Uani 1 1 d .
C34 C 0.2695(5) -0.3695(10) -0.7044(6) 0.086(2) Uani 1 1 d .
C35 C -0.3653(8) -0.8164(10) -0.5832(7) 0.097(3) Uani 1 1 d .
C36 C -0.2376(8) 0.3292(10) -0.9713(7) 0.103(3) Uani 1 1 d .
H36 H -0.2787 0.4052 -0.9728 0.123 Uiso 1 1 calc R
C37 C -0.2319(8) 0.2255(11) -0.9065(7) 0.104(3) Uani 1 1 d .
H37 H -0.2697 0.2322 -0.8637 0.125 Uiso 1 1 calc R
C38 C -0.1713(6) 0.1126(9) -0.9044(6) 0.088(2) Uani 1 1 d .
C39 C -0.1627(7) 0.0100(10) -0.8298(7) 0.092(2) Uani 1 1 d .
C40 C -0.1174(8) 0.2044(10) -1.0329(8) 0.103(3) Uani 1 1 d .
H40 H -0.0794 0.1991 -1.0756 0.123 Uiso 1 1 calc R
C41 C -0.3326(7) -0.6080(11) -0.6479(9) 0.105(3) Uani 1 1 d .
H41A H -0.3548 -0.5583 -0.6007 0.126 Uiso 1 1 calc R
H41B H -0.3877 -0.6126 -0.7032 0.126 Uiso 1 1 calc R
N2 N -0.1851(8) 0.4252(9) -1.1033(6) 0.110(3) Uani 1 1 d .
C43 C -0.1126(8) 0.1048(10) -0.9695(7) 0.098(3) Uani 1 1 d .
H43 H -0.0706 0.0300 -0.9682 0.118 Uiso 1 1 calc R
C44 C 0.4215(7) -0.2385(15) -0.6712(8) 0.128(4) Uani 1 1 d .
H44A H 0.4864 -0.2404 -0.6828 0.192 Uiso 1 1 calc R
H44B H 0.3874 -0.1558 -0.6966 0.192 Uiso 1 1 calc R
H44C H 0.4286 -0.2409 -0.6057 0.192 Uiso 1 1 calc R
C45 C -0.2569(8) -0.1613(12) -0.9885(7) 0.112(3) Uani 1 1 d .
H45A H -0.2806 -0.0767 -0.9690 0.168 Uiso 1 1 calc R
H45B H -0.2475 -0.1502 -1.0494 0.168 Uiso 1 1 calc R
H45C H -0.3050 -0.2325 -0.9895 0.168 Uiso 1 1 calc R
C46 C -0.3532(10) -1.1704(12) -0.4913(7) 0.112(3) Uani 1 1 d .
H46 H -0.3945 -1.2339 -0.4730 0.135 Uiso 1 1 calc R
N3 N -0.2195(14) -1.3413(13) -0.4582(7) 0.140(4) Uani 1 1 d .
C47 C 0.3402(11) -0.6592(16) -0.7502(10) 0.151(5) Uani 1 1 d .
H47A H 0.3640 -0.7133 -0.7936 0.227 Uiso 1 1 calc R
H47B H 0.3942 -0.6061 -0.7129 0.227 Uiso 1 1 calc R
H47C H 0.3140 -0.7188 -0.7111 0.227 Uiso 1 1 calc R
O11 O -0.1345(13) -1.3675(13) -0.4560(10) 0.191(5) Uani 1 1 d .
O12 O -0.2741(12) -1.4243(11) -0.4335(9) 0.176(4) Uani 1 1 d .
C48 C 0.078(3) -0.710(4) -0.818(3) 0.41(3) Uani 1 1 d .
H48A H 0.0138 -0.7491 -0.8456 0.613 Uiso 1 1 calc R
H48B H 0.1149 -0.7012 -0.8639 0.613 Uiso 1 1 calc R
H48C H 0.1142 -0.7692 -0.7691 0.613 Uiso 1 1 calc R
O13 O -0.4644(9) 0.0476(16) -0.9577(8) 0.177(4) Uani 1 1 d .
C49 C -0.5077(15) 0.060(4) -1.0485(17) 0.214(11) Uani 1 1 d .
C50 C -0.4628(16) 0.086(4) -1.1112(15) 0.218(11) Uani 1 1 d .
C51 C -0.4959(18) 0.066(7) -0.8881(13) 0.45(4) Uani 1 1 d .
H51A H -0.4980 0.1642 -0.8796 0.543 Uiso 1 1 calc R
H51B H -0.5647 0.0344 -0.9047 0.543 Uiso 1 1 calc R
C52 C -0.4584(18) 0.018(4) -0.8132(18) 0.252(14) Uani 1 1 d .
H52A H -0.4960 0.0465 -0.7708 0.378 Uiso 1 1 calc R
H52B H -0.4583 -0.0799 -0.8170 0.378 Uiso 1 1 calc R
H52C H -0.3910 0.0511 -0.7917 0.378 Uiso 1 1 calc R
O14 O -0.582(3) 0.007(6) -1.0673(18) 0.50(3) Uani 1 1 d .

loop_
_atom_site_aniso_label
_atom_site_aniso_U_11
_atom_site_aniso_U_22
_atom_site_aniso_U_33
_atom_site_aniso_U_23
_atom_site_aniso_U_13
_atom_site_aniso_U_12
O3 0.088(4) 0.081(4) 0.163(6) 0.003(4) 0.049(4) 0.004(3)
O2 0.087(3) 0.094(4) 0.101(4) -0.008(3) 0.027(3) 0.016(3)
C3 0.068(4) 0.070(5) 0.096(5) -0.001(4) 0.020(3) -0.002(3)
O4 0.077(3) 0.130(6) 0.149(5) -0.024(5) 0.042(4) -0.017(4)
O7 0.093(4) 0.072(4) 0.146(5) 0.016(3) 0.049(3) -0.006(3)
C6 0.063(4) 0.074(5) 0.103(5) -0.011(4) 0.020(3) 0.002(3)
C7 0.079(4) 0.064(4) 0.079(4) 0.007(3) 0.010(3) 0.003(3)
C8 0.065(4) 0.062(4) 0.103(5) 0.004(4) 0.023(3) 0.006(3)
C9 0.079(4) 0.065(5) 0.112(5) 0.000(4) 0.035(4) 0.001(4)
C10 0.079(5) 0.061(5) 0.109(5) 0.005(4) 0.031(4) -0.003(4)
N1 0.083(4) 0.071(4) 0.094(4) 0.009(3) 0.018(3) 0.006(3)
C12 0.123(8) 0.075(6) 0.093(5) 0.006(4) 0.021(5) 0.003(5)
O5 0.132(5) 0.108(5) 0.114(4) 0.018(4) 0.059(4) 0.032(4)
C14 0.093(5) 0.067(5) 0.090(4) -0.003(4) 0.013(4) 0.004(4)
C15 0.093(5) 0.068(5) 0.093(5) 0.003(4) 0.028(4) -0.003(4)
C16 0.075(4) 0.057(4) 0.115(5) -0.007(4) 0.024(4) 0.000(3)
C17 0.091(6) 0.082(6) 0.106(5) 0.000(5) 0.031(4) -0.004(5)
C18 0.062(4) 0.073(5) 0.099(5) -0.002(4) 0.015(3) -0.004(3)
C19 0.079(5) 0.073(5) 0.107(5) -0.004(4) 0.016(4) -0.010(4)
O1 0.097(4) 0.082(4) 0.213(8) -0.059(5) 0.056(5) -0.024(4)
O9 0.149(7) 0.112(6) 0.162(6) 0.033(5) 0.076(6) 0.001(5)
C22 0.082(5) 0.066(5) 0.135(6) 0.009(5) 0.043(5) 0.010(4)
C23 0.098(6) 0.092(7) 0.111(6) -0.004(5) 0.036(5) -0.020(5)
C24 0.081(5) 0.078(6) 0.110(6) -0.005(4) 0.031(4) 0.004(4)
C25 0.107(6) 0.084(6) 0.120(6) 0.020(5) 0.042(5) 0.005(5)
C26 0.119(7) 0.081(6) 0.103(6) 0.011(5) 0.034(5) 0.013(5)
O8 0.099(4) 0.104(5) 0.190(7) 0.027(5) 0.063(5) 0.007(4)
C28 0.068(4) 0.065(5) 0.098(5) 0.000(4) 0.023(3) 0.002(3)
O6 0.112(5) 0.105(5) 0.109(4) -0.006(4) 0.026(3) 0.021(4)
C30 0.066(4) 0.081(6) 0.141(7) 0.017(5) 0.038(4) 0.000(4)
C31 0.095(6) 0.093(7) 0.102(6) 0.008(5) 0.027(5) -0.001(5)
C32 0.080(5) 0.071(5) 0.114(6) -0.009(4) 0.026(4) 0.001(4)
O10 0.134(6) 0.125(7) 0.193(8) 0.070(6) 0.038(6) 0.048(6)
C34 0.058(4) 0.090(6) 0.109(5) -0.005(4) 0.021(4) -0.004(4)
C35 0.095(6) 0.082(6) 0.116(6) 0.001(5) 0.032(5) -0.020(5)
C36 0.104(6) 0.078(6) 0.134(7) 0.022(5) 0.045(6) 0.017(5)
C37 0.112(7) 0.087(6) 0.125(7) 0.032(5) 0.048(6) 0.025(5)
C38 0.090(5) 0.070(5) 0.111(6) 0.017(4) 0.038(4) 0.009(4)
C39 0.093(5) 0.075(6) 0.112(6) 0.014(5) 0.033(5) 0.007(4)
C40 0.107(6) 0.080(6) 0.133(7) 0.010(5) 0.052(6) 0.011(5)
C41 0.088(6) 0.082(6) 0.151(8) 0.016(6) 0.040(5) 0.000(5)
N2 0.122(7) 0.083(6) 0.129(6) 0.025(5) 0.037(5) 0.000(5)
C43 0.107(6) 0.078(6) 0.124(7) 0.018(5) 0.055(5) 0.005(5)
C44 0.085(6) 0.151(11) 0.150(8) -0.038(8) 0.036(6) -0.031(7)
C45 0.100(6) 0.110(8) 0.112(6) 0.018(6) 0.003(5) 0.003(6)
C46 0.145(10) 0.083(7) 0.108(6) 0.008(5) 0.032(6) -0.029(7)
N3 0.201(13) 0.096(8) 0.117(7) 0.015(6) 0.032(8) 0.027(9)
C47 0.158(11) 0.140(11) 0.151(9) 0.003(9) 0.032(8) 0.072(10)
O11 0.237(14) 0.123(8) 0.216(12) 0.040(8) 0.064(11) 0.062(9)
O12 0.254(12) 0.096(7) 0.184(9) 0.035(6) 0.066(8) -0.009(7)
C48 0.41(4) 0.43(4) 0.52(5) -0.38(4) 0.36(4) -0.35(4)
O13 0.175(9) 0.220(12) 0.134(8) 0.007(8) 0.040(7) 0.010(9)
C49 0.116(10) 0.34(3) 0.19(2) 0.05(2) 0.055(13) -0.035(16)
C50 0.158(14) 0.32(3) 0.179(15) 0.042(19) 0.053(12) 0.010(19)
C51 0.184(19) 1.09(13) 0.093(9) 0.09(3) 0.055(11) 0.08(4)
C52 0.197(19) 0.36(4) 0.21(2) -0.03(2) 0.085(17) -0.09(2)
O14 0.38(3) 0.84(9) 0.26(2) 0.02(3) 0.05(2) -0.38(5)

loop_
_atom_type_symbol
_atom_type_description
_atom_type_scat_dispersion_real
_atom_type_scat_dispersion_imag
_atom_type_scat_source
C C 0.0033 0.0016 'International Tables Vol C Tables 4.2.6.8 and 6.1.1.4'
H H 0.0000 0.0000 'International Tables Vol C Tables 4.2.6.8 and 6.1.1.4'
N N 0.0061 0.0033 'International Tables Vol C Tables 4.2.6.8 and 6.1.1.4'
O O 0.0106 0.0060 'International Tables Vol C Tables 4.2.6.8 and 6.1.1.4'

loop_
_geom_angle_atom_site_label_1
_geom_angle_atom_site_label_2
_geom_angle_atom_site_label_3
_geom_angle
C6 O2 C47 117.0(7)
C18 C3 C14 120.4(7)
C18 C3 C19 119.1(7)
C19 C3 C14 120.3(8)
C34 O4 C44 118.4(8)
C35 O7 C41 116.4(8)
O2 C6 C16 119.3(7)
C34 C6 O2 121.3(6)
C34 C6 C16 119.1(7)
N1 C7 C28 113.8(6)
N1 C7 C32 115.0(7)
C28 C7 C32 110.6(6)
C28 C8 C18 118.0(7)
C30 C8 C18 118.1(7)
C30 C8 C28 123.9(7)
C28 C9 C24 132.9(8)
C22 C10 C24 126.5(8)
C22 C10 C41 120.4(8)
C24 C10 C41 113.1(7)
C31 N1 C7 113.7(7)
C39 N1 C7 123.8(7)
C39 N1 C31 122.3(8)
C26 C12 C46 122.4(9)
C26 C12 N3 118.3(12)
C46 C12 N3 119.4(12)
C3 C14 C32 112.1(7)
C17 C15 C23 119.0(9)
C17 C15 C35 121.2(8)
C23 C15 C35 119.8(9)
C18 C16 C6 120.0(7)
O1 C16 C6 120.5(7)
O1 C16 C18 119.4(7)
C15 C17 C26 119.9(9)
C3 C18 C8 119.0(7)
C3 C18 C16 120.1(7)
C16 C18 C8 120.9(7)
C34 C19 C3 120.5(8)
C48 O1 C16 142.5(19)
C10 C22 C30 130.6(8)
C46 C23 C15 120.2(10)
O3 C24 C9 118.2(8)
O3 C24 C10 116.7(8)
C9 C24 C10 125.0(8)
C36 C25 C40 123.4(9)
C36 C25 N2 118.6(9)
C40 C25 N2 118.0(9)
C12 C26 C17 118.9(10)
C8 C28 C7 114.8(6)
C9 C28 C7 116.7(7)
C9 C28 C8 128.5(7)
C8 C30 C22 131.6(8)
N1 C31 C45 118.8(9)
O6 C31 N1 118.3(9)
O6 C31 C45 122.5(10)
C14 C32 C7 109.5(7)
C6 C34 O4 114.9(7)
C6 C34 C19 121.2(7)
C19 C34 O4 123.9(8)
O7 C35 C15 112.6(9)
O8 C35 O7 122.2(10)
O8 C35 C15 125.1(8)
C25 C36 C37 117.4(9)
C38 C37 C36 121.3(9)
C37 C38 C39 119.0(8)
C37 C38 C43 118.7(8)
C43 C38 C39 122.1(8)
N1 C39 C38 119.4(8)
O5 C39 N1 120.4(8)
O5 C39 C38 119.9(9)
C43 C40 C25 118.4(9)
O7 C41 C10 108.0(7)
O9 N2 C25 117.2(9)
O10 N2 O9 124.7(9)
O10 N2 C25 118.1(9)
C40 C43 C38 120.8(9)
C23 C46 C12 119.5(10)
O11 N3 C12 117.8(15)
O11 N3 O12 122.1(14)
O12 N3 C12 120.1(15)
C51 O13 C49 132.5(18)
C50 C49 O13 126.0(18)
O14 C49 O13 111(2)
O14 C49 C50 120(3)
C52 C51 O13 125(4)

loop_
_geom_bond_atom_site_label_1
_geom_bond_atom_site_label_2
_geom_bond_distance
O3 C24 1.274(10)
O2 C6 1.373(9)
O2 C47 1.433(13)
C3 C14 1.493(12)
C3 C18 1.387(11)
C3 C19 1.400(11)
O4 C34 1.386(9)
O4 C44 1.411(14)
O7 C35 1.330(10)
O7 C41 1.427(12)
C6 C16 1.406(10)
C6 C34 1.371(12)
C7 N1 1.457(10)
C7 C28 1.528(11)
C7 C32 1.534(11)
C8 C18 1.495(10)
C8 C28 1.444(10)
C8 C30 1.363(12)
C9 C24 1.426(12)
C9 C28 1.356(11)
C10 C22 1.360(11)
C10 C24 1.432(13)
C10 C41 1.532(12)
N1 C31 1.433(13)
N1 C39 1.391(12)
C12 C26 1.342(14)
C12 C46 1.370(15)
C12 N3 1.460(16)
O5 C39 1.241(11)
C14 C32 1.511(12)
C15 C17 1.377(12)
C15 C23 1.404(13)
C15 C35 1.445(13)
C16 C18 1.396(11)
C16 O1 1.333(11)
C17 C26 1.393(14)
C19 C34 1.374(13)
O1 C48 1.06(3)
O9 N2 1.242(11)
C22 C30 1.428(11)
C23 C46 1.346(16)
C25 C36 1.372(13)
C25 C40 1.389(13)
C25 N2 1.490(13)
O8 C35 1.239(12)
O6 C31 1.208(12)
C31 C45 1.484(13)
O10 N2 1.205(11)
C36 C37 1.388(13)
C37 C38 1.379(13)
C38 C39 1.479(12)
C38 C43 1.425(12)
C40 C43 1.347(13)
N3 O11 1.198(16)
N3 O12 1.228(16)
O13 C49 1.34(2)
O13 C51 1.24(2)
C49 C50 1.28(3)
C49 O14 1.12(3)
C51 C52 1.20(4)
